data_4331308
loop_
_publ_author_name
'Maria Barsukova-Stuckart'
'Natalya V. Izarova'
'Ryan A. Barrett'
'Zhenxing Wang'
'Johan van Tol'
'Harold W. Kroto'
'Naresh S. Dalal'
'Pablo Jim\'enez-Lozano'
'Jorge J. Carb\'o'
'Josep M. Poblet'
'Marc S. von Gernler'
'Thomas Drewello'
'Pedro de Oliveira'
'Bineta Keita'
'Ulrich Kortz'

_publ_contact_author_address
;Jacobs University
School of Engineering and Science
P.O. Box 750 561
28725 Bremen
Germany
;
_publ_contact_author_email u.kortz@jacobs-university.de
_publ_contact_author_fax '+49-421-200 3229'
_publ_contact_author_name 'Ulrich Kortz'
_publ_contact_author_phone '+49-421-200 3235'
_publ_section_title
;
 Polyoxopalladates Encapsulating 8-Coordinated Metal Ions, [MO8PdII12L8]n-
 (M = Sc3+, Mn2+, Fe3+, Co2+, Ni2+, Cu2+, Zn2+, Lu3+; L = PhAsO32-,
 PhPO32-, SeO32-)
;
_journal_name_full 'Inorganic Chemistry'
_journal_page_first 13214
_journal_page_last 13228
_journal_paper_doi 10.1021/ic301537n
_journal_volume 51
_journal_year 2012
_chemical_formula_sum 'Cu H24 Na6 O44 Pd12 Se8'
_chemical_formula_weight 2838.15
_chemical_name_systematic
; 
 ? 
;
_space_group_IT_number 12
_symmetry_cell_setting monoclinic
_symmetry_space_group_name_Hall '-C 2y'
_symmetry_space_group_name_H-M 'C 1 2/m 1'
_atom_sites_solution_hydrogens none
_atom_sites_solution_primary direct
_atom_sites_solution_secondary difmap
_audit_creation_method SHELXL-97
_cell_angle_alpha 90.00
_cell_angle_beta 119.377(2)
_cell_angle_gamma 90.00
_cell_formula_units_Z 4
_cell_length_a 22.2989(9)
_cell_length_b 13.0548(5)
_cell_length_c 21.6390(13)
_cell_measurement_reflns_used 7131
_cell_measurement_temperature 173(2)
_cell_measurement_theta_max 25.32
_cell_measurement_theta_min 2.41
_cell_volume 5489.3(5)
_computing_cell_refinement 'Bruker SAINT'
_computing_data_collection 'Bruker APEX2'
_computing_data_reduction 'Bruker SAINT'
_computing_molecular_graphics 'Bruker SHELXTL'
_computing_publication_material 'Bruker SHELXTL'
_computing_structure_refinement 'SHELXL-97 (Sheldrick, 2008)'
_computing_structure_solution 'SHELXS-97 (Sheldrick, 2008)'
_diffrn_ambient_temperature 173(2)
_diffrn_measured_fraction_theta_full 0.985
_diffrn_measured_fraction_theta_max 0.985
_diffrn_measurement_device_type 'Bruker APEX-II CCD'
_diffrn_measurement_method '\f and \w scans'
_diffrn_radiation_monochromator graphite
_diffrn_radiation_source 'fine-focus sealed tube'
_diffrn_radiation_type MoK\a
_diffrn_radiation_wavelength 0.71073
_diffrn_reflns_av_R_equivalents 0.1340
_diffrn_reflns_av_sigmaI/netI 0.0719
_diffrn_reflns_limit_h_max 25
_diffrn_reflns_limit_h_min -25
_diffrn_reflns_limit_k_max 15
_diffrn_reflns_limit_k_min -15
_diffrn_reflns_limit_l_max 25
_diffrn_reflns_limit_l_min -25
_diffrn_reflns_number 36655
_diffrn_reflns_theta_full 24.41
_diffrn_reflns_theta_max 24.41
_diffrn_reflns_theta_min 3.19
_exptl_absorpt_coefficient_mu 9.657
_exptl_absorpt_correction_T_max 0.4110
_exptl_absorpt_correction_T_min 0.2762
_exptl_absorpt_correction_type multi-scan
_exptl_absorpt_process_details SADABS
_exptl_crystal_colour red
_exptl_crystal_density_diffrn 3.434
_exptl_crystal_description octahedron
_exptl_crystal_F_000 5180
_exptl_crystal_size_max 0.20
_exptl_crystal_size_mid 0.14
_exptl_crystal_size_min 0.11
_refine_diff_density_max 2.284
_refine_diff_density_min -1.269
_refine_diff_density_rms 0.258
_refine_ls_extinction_method none
_refine_ls_goodness_of_fit_ref 1.075
_refine_ls_matrix_type full
_refine_ls_number_parameters 305
_refine_ls_number_reflns 4663
_refine_ls_number_restraints 12
_refine_ls_restrained_S_all 1.076
_refine_ls_R_factor_all 0.0758
_refine_ls_R_factor_gt 0.0498
_refine_ls_shift/su_max 0.001
_refine_ls_shift/su_mean 0.000
_refine_ls_structure_factor_coef Fsqd
_refine_ls_weighting_details 'calc w=1/[\s^2^(Fo^2^)+(0.0963P)^2^+26.0122P] where P=(Fo^2^+2Fc^2^)/3'
_refine_ls_weighting_scheme calc
_refine_ls_wR_factor_gt 0.1634
_refine_ls_wR_factor_ref 0.1749
_reflns_number_gt 3184
_reflns_number_total 4663
_reflns_threshold_expression >2sigma(I)
_cod_data_source_file ic301537n_si_001_14.cif
_cod_data_source_block CuPd12Se8_Na-3e
_cod_original_cell_volume 5489.3(4)
_cod_original_formula_sum 'H24 Cu Na6 O44 Pd12 Se8'
_cod_database_code 4331308

loop_
_symmetry_equiv_pos_as_xyz
'x, y, z'
'-x, y, -z'
'x+1/2, y+1/2, z'
'-x+1/2, y+1/2, -z'
'-x, -y, -z'
'x, -y, z'
'-x+1/2, -y+1/2, -z'
'x+1/2, -y+1/2, z'

loop_
_atom_site_label
_atom_site_type_symbol
_atom_site_fract_x
_atom_site_fract_y
_atom_site_fract_z
_atom_site_U_iso_or_equiv
_atom_site_adp_type
_atom_site_occupancy
_atom_site_symmetry_multiplicity
_atom_site_calc_flag
_atom_site_refinement_flags
Cu1 Cu 0.5000 0.0000 0.0000 0.0208(7) Uani 1 4 d S
Cu2 Cu 0.5000 0.0000 0.5000 0.0188(7) Uani 1 4 d S
Pd1 Pd 0.52312(6) 0.12498(8) 0.14064(6) 0.0296(3) Uani 1 1 d .
Pd2 Pd 0.60089(6) 0.12842(9) 0.65056(6) 0.0327(3) Uani 1 1 d .
Pd3 Pd 0.64617(5) 0.12430(8) 0.09664(6) 0.0309(3) Uani 1 1 d .
Pd4 Pd 0.43439(6) 0.12609(8) 0.57975(6) 0.0319(3) Uani 1 1 d .
Pd5 Pd 0.37752(8) 0.0000 0.04700(8) 0.0317(4) Uani 1 2 d S
Pd6 Pd 0.66641(8) 0.0000 0.56939(8) 0.0329(4) Uani 1 2 d S
Pd7 Pd 0.5000 0.24776(12) 0.0000 0.0296(4) Uani 1 2 d S
Pd8 Pd 0.5000 0.25617(12) 0.5000 0.0340(4) Uani 1 2 d S
Se1 Se 0.74232(10) 0.0000 0.74549(10) 0.0372(5) Uani 1 2 d S
Se2 Se 0.45497(11) 0.0000 0.22338(11) 0.0382(5) Uani 1 2 d S
Se3 Se 0.77470(10) 0.0000 0.09831(12) 0.0396(6) Uani 1 2 d S
Se4 Se 0.61261(8) 0.33419(12) 0.15834(8) 0.0368(4) Uani 1 1 d .
Se5 Se 0.70121(11) 0.0000 0.43716(12) 0.0436(6) Uani 1 2 d S
Se6 Se 0.52223(9) 0.33840(13) 0.65337(9) 0.0467(5) Uani 1 1 d .
O1 O 0.6170(6) 0.0000 0.0394(6) 0.029(3) Uani 1 2 d S
O2 O 0.5479(5) 0.1362(7) 0.0657(5) 0.032(2) Uani 1 1 d .
O3 O 0.4769(6) 0.0000 0.0900(7) 0.032(3) Uani 1 2 d S
O4 O 0.4174(7) 0.0000 0.5218(6) 0.034(3) Uani 1 2 d S
O5 O 0.6036(6) 0.0000 0.6056(6) 0.030(3) Uani 1 2 d S
O6 O 0.5128(5) 0.1461(7) 0.5642(5) 0.032(2) Uani 1 1 d .
O7 O 0.5533(6) 0.3583(8) 0.0716(5) 0.049(3) Uani 1 1 d .
O8 O 0.5711(5) 0.2594(8) 0.1884(5) 0.044(3) Uani 1 1 d .
O9 O 0.7488(7) 0.0000 0.6705(7) 0.049(4) Uani 1 2 d S
O10 O 0.5126(6) 0.3663(8) 0.5721(6) 0.049(3) Uani 1 1 d .
O11 O 0.7472(5) 0.1014(8) 0.1247(6) 0.047(3) Uani 1 1 d .
O1S2 O 0.4978(6) 0.1053(8) 0.2187(5) 0.046(3) Uani 1 1 d .
O12 O 0.6933(6) 0.1029(8) 0.7368(6) 0.052(3) Uani 1 1 d .
O13 O 0.6709(5) 0.2558(8) 0.1567(6) 0.051(3) Uani 1 1 d .
O14 O 0.6487(6) 0.1005(9) 0.4075(6) 0.053(3) Uani 1 1 d .
O15 O 0.4558(6) 0.2582(8) 0.6363(5) 0.047(3) Uani 1 1 d .
O16 O 0.7299(8) 0.0000 0.5242(8) 0.058(4) Uani 1 2 d SU
O17 O 0.5936(6) 0.2649(8) 0.6926(6) 0.057(3) Uani 1 1 d U
O18 O 0.7276(7) 0.0000 0.0088(7) 0.047(4) Uani 1 2 d S
O5S2 O 0.3822(7) 0.0000 0.1440(7) 0.045(4) Uani 1 2 d S
Na1 Na 0.6059(4) 0.1994(5) 0.3028(4) 0.0647(19) Uiso 1 1 d .
Na2 Na 0.5000 0.5000 0.0000 0.074(4) Uiso 1 4 d S
Na3 Na 0.7033(5) 0.2466(8) 0.8079(5) 0.028(2) Uiso 0.50 1 d P
O1W O 0.5000 0.5000 0.5000 0.028(8) Uiso 0.50 4 d SP
O2W O 0.5892(18) 0.5000 -0.0364(18) 0.063(9) Uiso 0.50 2 d SP
O3W O 0.6907(12) 0.1014(18) 0.2805(12) 0.061(7) Uiso 0.50 1 d P
O4W O 0.6958(13) 0.321(2) 0.3581(13) 0.071(7) Uiso 0.50 1 d P
O5W O 0.6006(19) 0.275(3) 0.8352(19) 0.039(10) Uiso 0.25 1 d P
O6W O 0.655(2) 0.685(3) -0.017(2) 0.044(11) Uiso 0.25 1 d P
O7W O 0.421(3) 0.5000 0.478(3) 0.052(17) Uiso 0.25 2 d SP
O8W O 0.829(3) 0.137(4) 0.389(3) 0.067(14) Uiso 0.25 1 d P
O9W O 0.813(2) 0.196(4) 0.487(3) 0.065(14) Uiso 0.25 1 d P

loop_
_atom_site_aniso_label
_atom_site_aniso_U_11
_atom_site_aniso_U_22
_atom_site_aniso_U_33
_atom_site_aniso_U_23
_atom_site_aniso_U_13
_atom_site_aniso_U_12
Cu1 0.0214(17) 0.0196(17) 0.0245(16) 0.000 0.0136(14) 0.000
Cu2 0.0179(16) 0.0199(16) 0.0207(15) 0.000 0.0109(13) 0.000
Pd1 0.0316(6) 0.0299(7) 0.0302(6) -0.0001(5) 0.0173(5) -0.0005(5)
Pd2 0.0298(6) 0.0343(7) 0.0318(6) -0.0028(5) 0.0133(5) -0.0002(5)
Pd3 0.0262(6) 0.0320(7) 0.0351(6) -0.0001(5) 0.0153(5) -0.0011(5)
Pd4 0.0341(7) 0.0336(7) 0.0319(6) -0.0005(5) 0.0193(5) 0.0019(5)
Pd5 0.0289(9) 0.0335(9) 0.0367(9) 0.000 0.0192(7) 0.000
Pd6 0.0260(8) 0.0391(10) 0.0323(9) 0.000 0.0135(7) 0.000
Pd7 0.0322(9) 0.0279(9) 0.0300(8) 0.000 0.0163(7) 0.000
Pd8 0.0347(9) 0.0330(9) 0.0387(9) 0.000 0.0214(7) 0.000
Se1 0.0279(11) 0.0433(13) 0.0303(11) 0.000 0.0064(9) 0.000
Se2 0.0473(14) 0.0421(13) 0.0360(12) 0.000 0.0288(11) 0.000
Se3 0.0234(11) 0.0439(13) 0.0513(13) 0.000 0.0183(10) 0.000
Se4 0.0416(9) 0.0307(9) 0.0363(8) -0.0063(7) 0.0178(7) -0.0069(7)
Se5 0.0343(12) 0.0601(16) 0.0481(13) 0.000 0.0292(11) 0.000
Se6 0.0536(11) 0.0385(10) 0.0485(10) -0.0128(8) 0.0255(8) 0.0014(8)
O1 0.028(7) 0.035(8) 0.025(7) 0.000 0.014(6) 0.000
O2 0.025(5) 0.039(6) 0.035(5) 0.007(4) 0.016(4) 0.004(4)
O3 0.025(7) 0.032(8) 0.033(7) 0.000 0.009(6) 0.000
O4 0.028(7) 0.040(8) 0.023(7) 0.000 0.004(6) 0.000
O5 0.025(7) 0.041(8) 0.028(7) 0.000 0.015(6) 0.000
O6 0.031(5) 0.032(5) 0.030(5) -0.001(4) 0.012(4) -0.002(4)
O7 0.068(8) 0.035(6) 0.035(6) -0.003(5) 0.019(6) -0.001(6)
O8 0.060(7) 0.040(6) 0.032(5) -0.005(5) 0.022(5) -0.016(5)
O9 0.038(9) 0.080(12) 0.034(8) 0.000 0.023(7) 0.000
O10 0.064(8) 0.040(7) 0.056(7) -0.002(5) 0.039(6) -0.005(6)
O11 0.020(5) 0.047(7) 0.072(7) -0.008(6) 0.020(5) -0.008(5)
O1S2 0.062(7) 0.048(7) 0.046(6) -0.005(5) 0.041(6) -0.014(6)
O12 0.042(7) 0.052(7) 0.047(6) -0.004(5) 0.010(5) 0.005(5)
O13 0.040(6) 0.048(7) 0.058(7) -0.013(6) 0.020(5) 0.002(5)
O14 0.054(7) 0.066(8) 0.054(7) 0.009(6) 0.038(6) -0.002(6)
O15 0.067(8) 0.047(6) 0.040(6) -0.005(5) 0.037(6) -0.008(6)
O16 0.051(8) 0.082(9) 0.055(7) 0.000 0.037(6) 0.000
O17 0.048(6) 0.047(6) 0.052(6) -0.018(5) 0.005(5) 0.006(5)
O18 0.018(7) 0.070(11) 0.043(9) 0.000 0.008(6) 0.000
O5S2 0.037(9) 0.068(11) 0.033(8) 0.000 0.020(7) 0.000

loop_
_atom_type_symbol
_atom_type_description
_atom_type_scat_dispersion_real
_atom_type_scat_dispersion_imag
_atom_type_scat_source
O O 0.0106 0.0060 'International Tables Vol C Tables 4.2.6.8 and 6.1.1.4'
H H 0.0000 0.0000 'International Tables Vol C Tables 4.2.6.8 and 6.1.1.4'
Cu Cu 0.3201 1.2651 'International Tables Vol C Tables 4.2.6.8 and 6.1.1.4'
Se Se -0.0929 2.2259 'International Tables Vol C Tables 4.2.6.8 and 6.1.1.4'
Pd Pd -0.9988 1.0072 'International Tables Vol C Tables 4.2.6.8 and 6.1.1.4'
Na Na 0.0362 0.0249 'International Tables Vol C Tables 4.2.6.8 and 6.1.1.4'

loop_
_geom_angle_atom_site_label_1
_geom_angle_atom_site_label_2
_geom_angle_atom_site_label_3
_geom_angle
_geom_angle_site_symmetry_1
_geom_angle_site_symmetry_3
O2 Cu1 O2 179.998(1) . 5_655
O2 Cu1 O2 107.9(5) . 6
O2 Cu1 O2 72.1(5) 5_655 6
O2 Cu1 O2 72.1(5) . 2_655
O2 Cu1 O2 107.9(5) 5_655 2_655
O2 Cu1 O2 180.0(9) 6 2_655
O2 Cu1 O3 108.4(3) . 5_655
O2 Cu1 O3 71.6(3) 5_655 5_655
O2 Cu1 O3 108.4(3) 6 5_655
O2 Cu1 O3 71.6(3) 2_655 5_655
O2 Cu1 O3 71.6(3) . .
O2 Cu1 O3 108.4(3) 5_655 .
O2 Cu1 O3 71.6(3) 6 .
O2 Cu1 O3 108.4(3) 2_655 .
O3 Cu1 O3 180.0(5) 5_655 .
O2 Cu1 O1 70.1(3) . .
O2 Cu1 O1 109.9(3) 5_655 .
O2 Cu1 O1 70.1(3) 6 .
O2 Cu1 O1 109.9(3) 2_655 .
O3 Cu1 O1 67.8(4) 5_655 .
O3 Cu1 O1 112.2(4) . .
O2 Cu1 O1 109.9(3) . 5_655
O2 Cu1 O1 70.1(3) 5_655 5_655
O2 Cu1 O1 109.9(3) 6 5_655
O2 Cu1 O1 70.1(3) 2_655 5_655
O3 Cu1 O1 112.2(4) 5_655 5_655
O3 Cu1 O1 67.8(4) . 5_655
O1 Cu1 O1 180.0 . 5_655
O4 Cu2 O4 179.998(1) 5_656 .
O4 Cu2 O6 74.2(3) 5_656 5_656
O4 Cu2 O6 105.8(3) . 5_656
O4 Cu2 O6 105.8(3) 5_656 6
O4 Cu2 O6 74.2(3) . 6
O6 Cu2 O6 67.4(5) 5_656 6
O4 Cu2 O6 74.2(3) 5_656 2_656
O4 Cu2 O6 105.8(3) . 2_656
O6 Cu2 O6 112.6(5) 5_656 2_656
O6 Cu2 O6 180.000(1) 6 2_656
O4 Cu2 O6 105.8(3) 5_656 .
O4 Cu2 O6 74.2(3) . .
O6 Cu2 O6 180.0(4) 5_656 .
O6 Cu2 O6 112.6(5) 6 .
O6 Cu2 O6 67.4(5) 2_656 .
O4 Cu2 O5 70.4(4) 5_656 .
O4 Cu2 O5 109.6(4) . .
O6 Cu2 O5 111.4(3) 5_656 .
O6 Cu2 O5 68.6(3) 6 .
O6 Cu2 O5 111.4(3) 2_656 .
O6 Cu2 O5 68.6(3) . .
O4 Cu2 O5 109.6(4) 5_656 5_656
O4 Cu2 O5 70.4(4) . 5_656
O6 Cu2 O5 68.6(3) 5_656 5_656
O6 Cu2 O5 111.4(3) 6 5_656
O6 Cu2 O5 68.6(3) 2_656 5_656
O6 Cu2 O5 111.4(3) . 5_656
O5 Cu2 O5 179.998(1) . 5_656
O3 Pd1 O2 83.3(5) . .
O3 Pd1 O1S2 94.3(5) . .
O2 Pd1 O1S2 177.0(4) . .
O3 Pd1 O8 176.7(4) . .
O2 Pd1 O8 93.7(4) . .
O1S2 Pd1 O8 88.7(4) . .
O3 Pd1 Na1 136.7(4) . .
O2 Pd1 Na1 129.6(3) . .
O1S2 Pd1 Na1 51.6(3) . .
O8 Pd1 Na1 46.5(3) . .
O3 Pd1 Pd7 95.1(3) . .
O2 Pd1 Pd7 33.6(3) . .
O1S2 Pd1 Pd7 148.8(3) . .
O8 Pd1 Pd7 81.6(3) . .
Na1 Pd1 Pd7 128.04(13) . .
O6 Pd2 O5 83.5(4) . .
O6 Pd2 O12 176.4(4) . .
O5 Pd2 O12 93.0(5) . .
O6 Pd2 O17 93.5(4) . .
O5 Pd2 O17 177.0(5) . .
O12 Pd2 O17 90.0(4) . .
O6 Pd2 Pd6 92.9(3) . .
O5 Pd2 Pd6 32.4(3) . .
O12 Pd2 Pd6 83.6(3) . .
O17 Pd2 Pd6 147.8(4) . .
O6 Pd2 Pd4 33.7(3) . .
O5 Pd2 Pd4 93.7(4) . .
O12 Pd2 Pd4 148.0(3) . .
O17 Pd2 Pd4 84.1(3) . .
Pd6 Pd2 Pd4 116.96(4) . .
O6 Pd2 Na3 140.5(3) . .
O5 Pd2 Na3 135.9(4) . .
O12 Pd2 Na3 43.0(3) . .
O17 Pd2 Na3 47.1(3) . .
Pd6 Pd2 Na3 121.09(17) . .
Pd4 Pd2 Na3 121.84(17) . .
O1 Pd3 O2 83.1(5) . .
O1 Pd3 O11 92.4(5) . .
O2 Pd3 O11 175.5(4) . .
O1 Pd3 O13 176.4(5) . .
O2 Pd3 O13 93.4(4) . .
O11 Pd3 O13 91.1(4) . .
O1 Pd3 Pd3 33.7(3) . 6
O2 Pd3 Pd3 94.5(3) . 6
O11 Pd3 Pd3 81.6(3) . 6
O13 Pd3 Pd3 146.5(3) . 6
O1 Pd3 Na3 136.1(4) . 7_656
O2 Pd3 Na3 140.7(3) . 7_656
O11 Pd3 Na3 43.8(3) . 7_656
O13 Pd3 Na3 47.5(3) . 7_656
Pd3 Pd3 Na3 119.71(17) 6 7_656
O6 Pd4 O4 84.9(5) . .
O6 Pd4 O14 177.5(4) . 2_656
O4 Pd4 O14 92.6(5) . 2_656
O6 Pd4 O15 91.4(4) . .
O4 Pd4 O15 176.2(5) . .
O14 Pd4 O15 91.0(4) 2_656 .
O6 Pd4 Na1 135.6(3) . 2_656
O4 Pd4 Na1 134.5(4) . 2_656
O14 Pd4 Na1 46.9(3) 2_656 2_656
O15 Pd4 Na1 49.3(3) . 2_656
O6 Pd4 Pd8 33.0(3) . .
O4 Pd4 Pd8 95.4(4) . .
O14 Pd4 Pd8 147.1(3) 2_656 .
O15 Pd4 Pd8 80.9(3) . .
Na1 Pd4 Pd8 129.58(14) 2_656 .
O6 Pd4 Pd2 33.7(3) . .
O4 Pd4 Pd2 97.2(4) . .
O14 Pd4 Pd2 147.7(3) 2_656 .
O15 Pd4 Pd2 80.3(3) . .
Na1 Pd4 Pd2 108.73(13) 2_656 .
Pd8 Pd4 Pd2 62.33(3) . .
O1 Pd5 O3 82.2(5) 5_655 .
O1 Pd5 O18 91.6(6) 5_655 5_655
O3 Pd5 O18 173.7(6) . 5_655
O1 Pd5 O5S2 174.3(5) 5_655 .
O3 Pd5 O5S2 92.1(5) . .
O18 Pd5 O5S2 94.2(6) 5_655 .
O5 Pd6 O4 83.3(5) . 5_656
O5 Pd6 O9 90.9(5) . .
O4 Pd6 O9 174.2(6) 5_656 .
O5 Pd6 O16 176.7(6) . .
O4 Pd6 O16 93.4(6) 5_656 .
O9 Pd6 O16 92.4(6) . .
O5 Pd6 Pd2 33.25(12) . .
O4 Pd6 Pd2 94.9(4) 5_656 .
O9 Pd6 Pd2 80.1(3) . .
O16 Pd6 Pd2 147.73(12) . .
O5 Pd6 Pd2 33.25(12) . 6
O4 Pd6 Pd2 94.9(4) 5_656 6
O9 Pd6 Pd2 80.1(3) . 6
O16 Pd6 Pd2 147.73(12) . 6
Pd2 Pd6 Pd2 62.16(5) . 6
O2 Pd7 O2 83.2(5) 2_655 .
O2 Pd7 O7 177.1(4) 2_655 .
O2 Pd7 O7 94.0(4) . .
O2 Pd7 O7 94.0(4) 2_655 2_655
O2 Pd7 O7 177.1(4) . 2_655
O7 Pd7 O7 88.9(6) . 2_655
O2 Pd7 Pd1 95.3(3) 2_655 .
O2 Pd7 Pd1 33.8(3) . .
O7 Pd7 Pd1 82.6(3) . .
O7 Pd7 Pd1 146.4(3) 2_655 .
O2 Pd7 Pd1 33.8(3) 2_655 2_655
O2 Pd7 Pd1 95.3(3) . 2_655
O7 Pd7 Pd1 146.4(3) . 2_655
O7 Pd7 Pd1 82.6(3) 2_655 2_655
Pd1 Pd7 Pd1 120.89(6) . 2_655
O2 Pd7 Na2 138.4(3) 2_655 .
O2 Pd7 Na2 138.4(3) . .
O7 Pd7 Na2 44.4(3) . .
O7 Pd7 Na2 44.4(3) 2_655 .
Pd1 Pd7 Na2 119.56(3) . .
Pd1 Pd7 Na2 119.56(3) 2_655 .
O6 Pd8 O6 83.1(5) 2_656 .
O6 Pd8 O10 93.4(4) 2_656 2_656
O6 Pd8 O10 176.3(4) . 2_656
O6 Pd8 O10 176.3(4) 2_656 .
O6 Pd8 O10 93.4(4) . .
O10 Pd8 O10 90.2(6) 2_656 .
O6 Pd8 Pd4 33.6(3) 2_656 2_656
O6 Pd8 Pd4 92.7(3) . 2_656
O10 Pd8 Pd4 83.7(3) 2_656 2_656
O10 Pd8 Pd4 148.2(3) . 2_656
O6 Pd8 Pd4 92.7(3) 2_656 .
O6 Pd8 Pd4 33.6(3) . .
O10 Pd8 Pd4 148.2(3) 2_656 .
O10 Pd8 Pd4 83.7(3) . .
Pd4 Pd8 Pd4 116.72(6) 2_656 .
O12 Se1 O12 105.9(8) . 6
O12 Se1 O9 104.4(5) . .
O12 Se1 O9 104.4(5) 6 .
O5S2 Se2 O1S2 103.1(5) . .
O5S2 Se2 O1S2 103.1(5) . 6
O1S2 Se2 O1S2 107.4(7) . 6
O11 Se3 O11 104.6(7) 6 .
O11 Se3 O18 105.4(5) 6 .
O11 Se3 O18 105.4(5) . .
O13 Se4 O8 103.6(5) . .
O13 Se4 O7 106.3(5) . .
O8 Se4 O7 104.8(5) . .
O14 Se5 O14 104.1(8) . 6
O14 Se5 O16 104.1(5) . .
O14 Se5 O16 104.1(5) 6 .
O17 Se6 O15 105.4(6) . .
O17 Se6 O10 104.5(6) . .
O15 Se6 O10 104.7(5) . .
Pd5 O1 Pd3 117.1(4) 5_655 6
Pd5 O1 Pd3 117.1(4) 5_655 .
Pd3 O1 Pd3 112.7(6) 6 .
Pd5 O1 Cu1 103.8(5) 5_655 .
Pd3 O1 Cu1 101.5(4) 6 .
Pd3 O1 Cu1 101.5(4) . .
Pd7 O2 Pd3 115.5(4) . .
Pd7 O2 Pd1 112.5(4) . .
Pd3 O2 Pd1 115.7(4) . .
Pd7 O2 Cu1 102.4(4) . .
Pd3 O2 Cu1 105.3(4) . .
Pd1 O2 Cu1 103.3(4) . .
Pd5 O3 Pd1 115.7(4) . .
Pd5 O3 Pd1 115.7(4) . 6
Pd1 O3 Pd1 113.2(6) . 6
Pd5 O3 Cu1 106.2(5) . .
Pd1 O3 Cu1 101.8(4) . .
Pd1 O3 Cu1 101.8(4) 6 .
Pd6 O4 Pd4 115.5(4) 5_656 6
Pd6 O4 Pd4 115.5(4) 5_656 .
Pd4 O4 Pd4 111.7(6) 6 .
Pd6 O4 Cu2 106.4(6) 5_656 .
Pd4 O4 Cu2 102.9(4) 6 .
Pd4 O4 Cu2 102.9(4) . .
Pd6 O5 Pd2 114.3(4) . .
Pd6 O5 Pd2 114.3(4) . 6
Pd2 O5 Pd2 118.2(6) . 6
Pd6 O5 Cu2 99.9(5) . .
Pd2 O5 Cu2 103.4(4) . .
Pd2 O5 Cu2 103.4(4) 6 .
Pd8 O6 Pd2 120.3(5) . .
Pd8 O6 Pd4 113.4(5) . .
Pd2 O6 Pd4 112.6(4) . .
Pd8 O6 Cu2 104.7(4) . .
Pd2 O6 Cu2 104.5(4) . .
Pd4 O6 Cu2 97.9(4) . .
Se4 O7 Pd7 123.7(5) . .
Se4 O7 Na2 137.9(5) . .
Pd7 O7 Na2 98.1(4) . .
Se4 O8 Pd1 123.5(5) . .
Se4 O8 Na1 130.2(6) . .
Pd1 O8 Na1 93.9(4) . .
Se1 O9 Pd6 124.6(8) . .
Se6 O10 Pd8 122.6(5) . .
Se3 O11 Pd3 123.3(5) . .
Se3 O11 Na3 136.8(6) . 7_656
Pd3 O11 Na3 99.9(5) . 7_656
Se2 O1S2 Pd1 122.7(5) . .
Se2 O1S2 Na1 135.8(6) . .
Pd1 O1S2 Na1 88.9(4) . .
Se1 O12 Pd2 123.3(6) . .
Se1 O12 Na3 135.3(6) . .
Pd2 O12 Na3 101.4(5) . .
Se4 O13 Pd3 123.6(6) . .
Se4 O13 Na3 139.8(6) . 7_656
Pd3 O13 Na3 95.5(4) . 7_656
Se5 O14 Pd4 126.4(6) . 2_656
Se5 O14 Na1 132.7(6) . .
Pd4 O14 Na1 94.3(5) 2_656 .
Se6 O15 Pd4 125.2(6) . .
Se6 O15 Na1 137.4(5) . 2_656
Pd4 O15 Na1 91.7(4) . 2_656
Se5 O16 Pd6 124.0(9) . .
Se6 O17 Pd2 122.2(5) . .
Se6 O17 Na3 140.7(6) . .
Pd2 O17 Na3 96.2(5) . .
Se3 O18 Pd5 124.3(8) . 5_655
Se2 O5S2 Pd5 125.7(8) . .
O8 Na1 O14 165.1(5) . .
O8 Na1 O4W 93.9(7) . .
O14 Na1 O4W 92.3(7) . .
O8 Na1 O15 118.8(5) . 2_656
O14 Na1 O15 74.1(4) . 2_656
O4W Na1 O15 94.5(7) . 2_656
O8 Na1 O1S2 72.2(4) . .
O14 Na1 O1S2 102.7(4) . .
O4W Na1 O1S2 164.8(7) . .
O15 Na1 O1S2 87.1(4) 2_656 .
O8 Na1 O3W 81.8(6) . .
O14 Na1 O3W 85.3(6) . .
O4W Na1 O3W 84.8(8) . .
O15 Na1 O3W 159.3(7) 2_656 .
O1S2 Na1 O3W 99.0(6) . .
O8 Na1 Pd1 39.6(3) . .
O14 Na1 Pd1 128.8(4) . .
O4W Na1 Pd1 130.1(7) . .
O15 Na1 Pd1 120.6(4) 2_656 .
O1S2 Na1 Pd1 39.5(2) . .
O3W Na1 Pd1 73.7(6) . .
O8 Na1 Pd4 149.0(4) . 2_656
O14 Na1 Pd4 38.9(3) . 2_656
O4W Na1 Pd4 107.2(7) . 2_656
O15 Na1 Pd4 39.0(3) 2_656 2_656
O1S2 Na1 Pd4 83.5(3) . 2_656
O3W Na1 Pd4 121.7(6) . 2_656
Pd1 Na1 Pd4 122.5(2) . 2_656
O7 Na2 O7 180.000(1) 6_565 2_655
O7 Na2 O7 74.9(5) 6_565 5_665
O7 Na2 O7 105.1(5) 2_655 5_665
O7 Na2 O7 105.1(5) 6_565 .
O7 Na2 O7 74.9(5) 2_655 .
O7 Na2 O7 180.0(3) 5_665 .
O7 Na2 O2W 90.9(5) 6_565 5_665
O7 Na2 O2W 89.1(5) 2_655 5_665
O7 Na2 O2W 89.1(5) 5_665 5_665
O7 Na2 O2W 90.9(5) . 5_665
O7 Na2 O2W 89.1(5) 6_565 .
O7 Na2 O2W 90.9(5) 2_655 .
O7 Na2 O2W 90.9(5) 5_665 .
O7 Na2 O2W 89.1(5) . .
O2W Na2 O2W 180.0(11) 5_665 .
O7 Na2 Pd7 37.4(2) 6_565 5_665
O7 Na2 Pd7 142.6(2) 2_655 5_665
O7 Na2 Pd7 37.4(2) 5_665 5_665
O7 Na2 Pd7 142.6(2) . 5_665
O2W Na2 Pd7 90.000(1) 5_665 5_665
O2W Na2 Pd7 90.000(1) . 5_665
O7 Na2 Pd7 142.6(2) 6_565 .
O7 Na2 Pd7 37.4(2) 2_655 .
O7 Na2 Pd7 142.6(2) 5_665 .
O7 Na2 Pd7 37.4(2) . .
O2W Na2 Pd7 90.0 5_665 .
O2W Na2 Pd7 90.0 . .
Pd7 Na2 Pd7 180.0 5_665 .
O12 Na3 O11 157.4(6) . 7_656
O12 Na3 O17 72.2(4) . .
O11 Na3 O17 117.5(5) 7_656 .
O12 Na3 O13 85.6(5) . 7_656
O11 Na3 O13 73.3(4) 7_656 7_656
O17 Na3 O13 134.6(6) . 7_656
O12 Na3 O5W 116.1(10) . .
O11 Na3 O5W 86.5(9) 7_656 .
O17 Na3 O5W 71.4(9) . .
O13 Na3 O5W 152.4(9) 7_656 .
O12 Na3 Pd3 122.5(5) . 7_656
O11 Na3 Pd3 36.4(3) 7_656 7_656
O17 Na3 Pd3 138.4(5) . 7_656
O13 Na3 Pd3 37.0(3) 7_656 7_656
O5W Na3 Pd3 119.8(9) . 7_656
O12 Na3 Pd2 35.6(3) . .
O11 Na3 Pd2 150.5(5) 7_656 .
O17 Na3 Pd2 36.7(3) . .
O13 Na3 Pd2 113.6(4) 7_656 .
O5W Na3 Pd2 93.3(8) . .
Pd3 Na3 Pd2 144.2(3) 7_656 .
O7W O1W O7W 179.998(5) . 5_666

loop_
_geom_bond_atom_site_label_1
_geom_bond_atom_site_label_2
_geom_bond_distance
_geom_bond_site_symmetry_2
Cu1 O2 2.198(9) .
Cu1 O2 2.198(9) 5_655
Cu1 O2 2.198(9) 6
Cu1 O2 2.198(9) 2_655
Cu1 O3 2.245(13) 5_655
Cu1 O3 2.245(13) .
Cu1 O1 2.313(12) .
Cu1 O1 2.313(12) 5_655
Cu2 O4 2.113(14) 5_656
Cu2 O4 2.113(14) .
Cu2 O6 2.293(9) 5_656
Cu2 O6 2.293(9) 6
Cu2 O6 2.293(9) 2_656
Cu2 O6 2.293(9) .
Cu2 O5 2.319(12) .
Cu2 O5 2.319(12) 5_656
Pd1 O3 1.954(7) .
Pd1 O2 1.959(9) .
Pd1 O1S2 2.043(9) .
Pd1 O8 2.051(10) .
Pd1 Na1 3.211(7) .
Pd1 Pd7 3.2492(13) .
Pd2 O6 1.950(9) .
Pd2 O5 1.954(6) .
Pd2 O12 2.017(10) .
Pd2 O17 2.042(10) .
Pd2 Pd6 3.2478(17) .
Pd2 Pd4 3.2484(16) .
Pd2 Na3 3.400(10) .
Pd3 O1 1.949(7) .
Pd3 O2 1.958(9) .
Pd3 O11 2.047(10) .
Pd3 O13 2.058(10) .
Pd3 Pd3 3.245(2) 6
Pd3 Na3 3.402(10) 7_656
Pd4 O6 1.954(9) .
Pd4 O4 1.989(7) .
Pd4 O14 2.031(11) 2_656
Pd4 O15 2.032(10) .
Pd4 Na1 3.228(7) 2_656
Pd4 Pd8 3.2372(14) .
Pd5 O1 1.932(12) 5_655
Pd5 O3 1.938(12) .
Pd5 O18 2.044(13) 5_655
Pd5 O5S2 2.050(14) .
Pd6 O5 1.912(12) .
Pd6 O4 1.942(12) 5_656
Pd6 O9 2.054(14) .
Pd6 O16 2.079(15) .
Pd6 Pd2 3.2480(17) 6
Pd7 O2 1.948(9) 2_655
Pd7 O2 1.948(9) .
Pd7 O7 2.022(10) .
Pd7 O7 2.022(10) 2_655
Pd7 Pd1 3.2492(13) 2_655
Pd7 Na2 3.2930(15) .
Pd8 O6 1.920(9) 2_656
Pd8 O6 1.920(9) .
Pd8 O10 2.037(10) 2_656
Pd8 O10 2.037(10) .
Pd8 Pd4 3.2372(14) 2_656
Se1 O12 1.682(11) .
Se1 O12 1.682(11) 6
Se1 O9 1.698(14) .
Se2 O5S2 1.687(14) .
Se2 O1S2 1.705(10) .
Se2 O1S2 1.705(10) 6
Se3 O11 1.673(10) 6
Se3 O11 1.673(10) .
Se3 O18 1.691(14) .
Se4 O13 1.669(10) .
Se4 O8 1.681(10) .
Se4 O7 1.714(10) .
Se5 O14 1.663(11) .
Se5 O14 1.663(11) 6
Se5 O16 1.665(15) .
Se6 O17 1.689(11) .
Se6 O15 1.700(11) .
Se6 O10 1.704(11) .
O1 Pd5 1.932(12) 5_655
O1 Pd3 1.949(7) 6
O3 Pd1 1.954(7) 6
O4 Pd6 1.942(12) 5_656
O4 Pd4 1.989(7) 6
O5 Pd2 1.954(6) 6
O7 Na2 2.329(10) .
O8 Na1 2.336(12) .
O11 Na3 2.388(14) 7_656
O1S2 Na1 2.516(13) .
O12 Na3 2.367(14) .
O13 Na3 2.518(14) 7_656
O14 Pd4 2.031(11) 2_656
O14 Na1 2.363(13) .
O15 Na1 2.449(12) 2_656
O17 Na3 2.505(14) .
O18 Pd5 2.044(13) 5_655
Na1 O4W 2.37(3) .
Na1 O15 2.449(12) 2_656
Na1 O3W 2.52(3) .
Na1 Pd4 3.228(7) 2_656
Na2 O7 2.329(10) 6_565
Na2 O7 2.329(10) 2_655
Na2 O7 2.329(10) 5_665
Na2 O2W 2.47(4) 5_665
Na2 O2W 2.47(4) .
Na2 Pd7 3.2930(15) 5_665
Na3 O11 2.388(14) 7_656
Na3 O13 2.518(14) 7_656
Na3 O5W 2.66(4) .
Na3 Pd3 3.402(10) 7_656
O1W O7W 1.57(6) .
O1W O7W 1.57(6) 5_666
